data_1571768
loop_
_publ_author_name
'Gueye, Papa Aly'
'Yaffa, Lamine'
'Seye, Dame'
'Ndoye, Daouda'
'Traor\'e, Bocar'
'Sidib\'e, Mamadou'
'Diop, Cheikh Abdoul Khadir'
'Shova, Sergiu'

_publ_section_title
;
 Octakis(dibutylammonium) decamolybdate(VI)
;
_journal_coeditor_code WM4210
_journal_issue 5
_journal_name_full IUCrData
_journal_paper_doi 10.1107/S2414314624004632
_journal_volume 9
_journal_year 2024
_chemical_formula_iupac '(C8 H20 N)8 [Mo10 O34]'
_chemical_formula_moiety '8(C8 H20 N +), Mo10 O34 8-'
_chemical_formula_sum 'C64 H160 Mo10 N8 O34'
_chemical_formula_weight 2545.39
_chemical_name_systematic
;
Octakis(dibutylammonium) decamolybdate(VI)
;
_space_group_crystal_system monoclinic
_space_group_IT_number 14
_space_group_name_Hall '-P 2ybc'
_space_group_name_H-M_alt 'P 1 21/c 1'
_atom_sites_solution_hydrogens geom
_atom_sites_solution_primary dual
_audit_creation_method
;
Olex2 1.5
(compiled 2023.08.24 svn.re1ec1418 for OlexSys, GUI svn.r6817)
;
_cell_angle_alpha 90
_cell_angle_beta 110.0785(15)
_cell_angle_gamma 90
_cell_formula_units_Z 2
_cell_length_a 14.21628(18)
_cell_length_b 20.7477(2)
_cell_length_c 18.2210(2)
_cell_measurement_reflns_used 25536
_cell_measurement_temperature 130.0(2)
_cell_measurement_theta_max 76.6870
_cell_measurement_theta_min 3.2990
_cell_volume 5047.74(11)
_computing_cell_refinement
;
CrysAlisPro (Rigaku OD, 2023)
;
_computing_data_collection
;
CrysAlisPro (Rigaku OD, 2023)
;
_computing_data_reduction
;
CrysAlisPro (Rigaku OD, 2023)
;
_computing_molecular_graphics
;
Olex2 (Dolomanov <i>et al.</i>,  2009)
;
_computing_publication_material
;
Olex2 (Dolomanov <i>et al.</i>,  2009)
;
_computing_structure_refinement
;
SHELXL (Sheldrick, 2015b)
;
_computing_structure_solution
;
<i>SHELXT</i> (Sheldrick, 2015a)
;
_diffrn_ambient_temperature 130.0(2)
_diffrn_detector 'Hybrid Pixel Array Detector'
_diffrn_detector_area_resol_mean 10.0000
_diffrn_measured_fraction_theta_full 0.995
_diffrn_measured_fraction_theta_max 0.954
_diffrn_measurement_device 'four-circle diffractometer'
_diffrn_measurement_device_type 'XtaLAB Synergy, Dualflex, HyPix'
_diffrn_measurement_method '\w scans'
_diffrn_radiation_monochromator mirror
_diffrn_radiation_probe x-ray
_diffrn_radiation_type 'Cu K\a'
_diffrn_radiation_wavelength 1.54184
_diffrn_reflns_av_R_equivalents 0.0430
_diffrn_reflns_av_unetI/netI 0.0295
_diffrn_reflns_limit_h_max 14
_diffrn_reflns_limit_h_min -17
_diffrn_reflns_limit_k_max 24
_diffrn_reflns_limit_k_min -24
_diffrn_reflns_limit_l_max 22
_diffrn_reflns_limit_l_min -22
_diffrn_reflns_number 42024
_diffrn_reflns_theta_full 67.684
_diffrn_reflns_theta_max 74.489
_diffrn_reflns_theta_min 3.310
_diffrn_source 'micro-focus sealed X-ray tube'
_exptl_absorpt_coefficient_mu 10.443
_exptl_absorpt_correction_T_max 1.00000
_exptl_absorpt_correction_T_min 0.49953
_exptl_absorpt_correction_type multi-scan
_exptl_absorpt_process_details
;
(CrysAlisPro; Rigaku OD, 2023)
;
_exptl_crystal_colour 'clear colourless'
_exptl_crystal_density_diffrn 1.675
_exptl_crystal_description needle
_exptl_crystal_F_000 2584
_exptl_crystal_size_max 0.15
_exptl_crystal_size_mid 0.03
_exptl_crystal_size_min 0.02
_refine_diff_density_max 1.653
_refine_diff_density_min -1.090
_refine_ls_extinction_method none
_refine_ls_goodness_of_fit_ref 1.024
_refine_ls_hydrogen_treatment constr
_refine_ls_matrix_type full
_refine_ls_number_parameters 541
_refine_ls_number_reflns 9853
_refine_ls_number_restraints 18
_refine_ls_restrained_S_all 1.024
_refine_ls_R_factor_all 0.0507
_refine_ls_R_factor_gt 0.0452
_refine_ls_shift/su_max 0.001
_refine_ls_shift/su_mean 0.000
_refine_ls_structure_factor_coef Fsqd
_refine_ls_weighting_details 'w=1/[\s^2^(Fo^2^)+(0.0685P)^2^+16.9839P] where P=(Fo^2^+2Fc^2^)/3'
_refine_ls_weighting_scheme calc
_refine_ls_wR_factor_gt 0.1153
_refine_ls_wR_factor_ref 0.1194
_reflns_number_gt 8753
_reflns_number_total 9853
_reflns_threshold_expression 'I > 2\s(I)'
_cod_data_source_file wm4210.cif
_cod_data_source_block I
_cod_original_cell_volume 5047.74(12)
_cod_database_code 1571768
_shelx_space_group_comment
;
The symmetry employed for this shelxl refinement is uniquely defined
by the following loop, which should always be used as a source of
symmetry information in preference to the above space-group names.
They are only intended as comments.
;

loop_
_space_group_symop_operation_xyz
'x, y, z'
'-x, y+1/2, -z+1/2'
'-x, -y, -z'
'x, -y-1/2, z-1/2'

loop_
_atom_site_type_symbol
_atom_site_label
_atom_site_fract_x
_atom_site_fract_y
_atom_site_fract_z
_atom_site_U_iso_or_equiv
_atom_site_adp_type
_atom_site_calc_flag
_atom_site_occupancy
_atom_site_disorder_assembly
_atom_site_disorder_group
Mo Mo1 0.46738(3) 0.39489(2) 0.35188(2) 0.02715(10) Uani d 1 . .
Mo Mo2 0.39496(3) 0.38023(2) 0.50285(2) 0.02920(10) Uani d 1 . .
Mo Mo3 0.60253(3) 0.46487(2) 0.57062(2) 0.02504(10) Uani d 1 . .
Mo Mo4 0.50325(3) 0.45478(2) 0.70777(2) 0.02984(10) Uani d 1 . .
Mo Mo5 0.60971(3) 0.54579(2) 0.89668(2) 0.03279(11) Uani d 1 . .
O O1 0.3980(3) 0.37372(16) 0.25734(19) 0.0367(8) Uani d 1 . .
O O2 0.5564(3) 0.45633(15) 0.33548(19) 0.0323(7) Uani d 1 . .
O O3 0.5479(3) 0.33261(16) 0.3883(2) 0.0358(7) Uani d 1 . .
O O4 0.5043(2) 0.43977(14) 0.47119(17) 0.0248(6) Uani d 1 . .
O O5 0.3602(3) 0.37118(15) 0.39495(18) 0.0298(7) Uani d 1 . .
O O6 0.2865(3) 0.37049(17) 0.5231(2) 0.0386(8) Uani d 1 . .
O O7 0.4603(3) 0.30910(16) 0.53384(19) 0.0343(7) Uani d 1 . .
O O8 0.4764(2) 0.43107(15) 0.59639(18) 0.0284(6) Uani d 1 . .
O O9 0.6765(3) 0.39936(16) 0.60011(19) 0.0345(7) Uani d 1 . .
O O10 0.6746(2) 0.51676(16) 0.53399(19) 0.0305(7) Uani d 1 . .
O O11 0.6152(2) 0.50842(14) 0.66534(18) 0.0284(6) Uani d 1 . .
O O12 0.3977(3) 0.41825(18) 0.7121(2) 0.0425(9) Uani d 1 . .
O O13 0.5989(3) 0.39987(17) 0.7488(2) 0.0419(8) Uani d 1 . .
O O14 0.5422(4) 0.50320(18) 0.8079(2) 0.0483(10) Uani d 1 . .
O O15 0.5518(3) 0.61967(17) 0.9041(2) 0.0406(8) Uani d 1 . .
O O16 0.7336(3) 0.5584(2) 0.9045(2) 0.0486(9) Uani d 1 . .
O O17 0.6081(3) 0.49797(18) 0.9747(2) 0.0473(9) Uani d 1 . .
N N1 1.2542(4) 0.5261(3) 0.5803(3) 0.0528(13) Uani d 1 . .
H H1A 1.317838 0.533197 0.613310 0.063 Uiso calc 1 . .
H H1B 1.257981 0.498154 0.542852 0.063 Uiso calc 1 . .
C C1 1.0075(8) 0.6326(6) 0.3483(6) 0.103(4) Uani d 1 . .
H H1C 1.003411 0.670808 0.315617 0.155 Uiso calc 1 . .
H H1D 0.944901 0.627889 0.358998 0.155 Uiso calc 1 . .
H H1E 1.018427 0.594290 0.320836 0.155 Uiso calc 1 . .
C C2 1.0942(7) 0.6403(5) 0.4248(5) 0.087(3) Uani d 1 . .
H H2A 1.152069 0.659291 0.414106 0.104 Uiso calc 1 . .
H H2B 1.074403 0.670627 0.458930 0.104 Uiso calc 1 . .
C C3 1.1249(5) 0.5784(4) 0.4665(4) 0.068(2) Uani d 1 . .
H H3C 1.143849 0.547696 0.432336 0.081 Uiso calc 1 . .
H H3D 1.067847 0.559794 0.478613 0.081 Uiso calc 1 . .
C C4 1.2132(5) 0.5878(4) 0.5420(4) 0.0581(16) Uani d 1 . .
H H4C 1.266756 0.611691 0.530394 0.070 Uiso calc 1 . .
H H4D 1.191445 0.614235 0.578467 0.070 Uiso calc 1 . .
C C5 1.1975(5) 0.4946(4) 0.6249(4) 0.0613(17) Uani d 1 . .
H H5A 1.217167 0.448646 0.633571 0.074 Uiso calc 1 . .
H H5B 1.124920 0.496506 0.594592 0.074 Uiso calc 1 . .
C C6 1.2188(7) 0.5285(5) 0.7041(5) 0.078(2) Uani d 1 . .
H H6A 1.292066 0.533544 0.729856 0.093 Uiso calc 1 . .
H H6B 1.188595 0.572041 0.695217 0.093 Uiso calc 1 . .
C C7 1.1781(8) 0.4919(6) 0.7566(6) 0.097(3) Uani d 1 . .
H H7A 1.204890 0.447427 0.763302 0.116 Uiso calc 1 . .
H H7B 1.104202 0.489454 0.733008 0.116 Uiso calc 1 . .
C C8 1.2075(11) 0.5256(7) 0.8371(6) 0.132(5) Uani d 1 . .
H H8A 1.164148 0.563035 0.833396 0.197 Uiso calc 1 . .
H H8B 1.277455 0.539697 0.853090 0.197 Uiso calc 1 . .
H H8C 1.199623 0.495291 0.875880 0.197 Uiso calc 1 . .
N N2 0.5610(4) 0.7400(2) 0.8400(3) 0.0435(11) Uani d 1 . .
H H2C 0.558726 0.697106 0.849875 0.052 Uiso calc 1 . .
H H2D 0.551162 0.761770 0.880137 0.052 Uiso calc 1 . .
C C9 0.9281(8) 0.7162(6) 0.9733(10) 0.136(5) Uani d 1 . .
H H9A 0.925536 0.730830 1.023715 0.204 Uiso calc 1 . .
H H9B 0.993739 0.726632 0.969919 0.204 Uiso calc 1 . .
H H9C 0.917704 0.669441 0.968751 0.204 Uiso calc 1 . .
C C10 0.8498(7) 0.7484(4) 0.9101(6) 0.083(3) Uani d 1 . .
H H10A 0.856978 0.736603 0.859627 0.099 Uiso calc 1 . .
H H10B 0.858736 0.795591 0.916640 0.099 Uiso calc 1 . .
C C11 0.7436(5) 0.7304(3) 0.9077(4) 0.0569(16) Uani d 1 . .
H H11A 0.737917 0.682872 0.908117 0.068 Uiso calc 1 . .
H H11B 0.733897 0.747021 0.955539 0.068 Uiso calc 1 . .
C C12 0.6631(5) 0.7559(3) 0.8388(4) 0.0496(14) Uani d 1 . .
H H12A 0.670511 0.737780 0.790857 0.059 Uiso calc 1 . .
H H12B 0.669932 0.803313 0.837023 0.059 Uiso calc 1 . .
C C13 0.4791(5) 0.7553(3) 0.7679(3) 0.0521(15) Uani d 1 . .
H H13A 0.487501 0.730037 0.724489 0.063 Uiso calc 1 . .
H H13B 0.482772 0.801585 0.755759 0.063 Uiso calc 1 . .
C C14 0.3794(6) 0.7416(4) 0.7727(5) 0.071(2) Uani d 1 . .
H H14A 0.369298 0.768421 0.814244 0.085 Uiso calc 1 . .
H H14B 0.376330 0.695772 0.786885 0.085 Uiso calc 1 . .
C C15 0.2959(6) 0.7553(4) 0.6953(6) 0.085(3) Uani d 1 . .
H H15A 0.301443 0.800569 0.680112 0.102 Uiso calc 1 . .
H H15B 0.305073 0.727183 0.654378 0.102 Uiso calc 1 . .
C C16 0.1939(9) 0.7446(7) 0.6986(9) 0.138(5) Uani d 1 . .
H H16A 0.187367 0.767691 0.743506 0.207 Uiso calc 1 . .
H H16B 0.183356 0.698427 0.703895 0.207 Uiso calc 1 . .
H H16C 0.143702 0.760723 0.650403 0.207 Uiso calc 1 . .
N N3 0.5165(4) 0.3786(2) 0.9706(3) 0.0484(12) Uani d 1 . .
H H3A 0.498144 0.376434 1.013761 0.058 Uiso calc 1 . .
H H3B 0.548926 0.416775 0.972730 0.058 Uiso calc 1 . .
C C18 0.2616(9) 0.3213(6) 0.8363(6) 0.105(3) Uani d 1 . .
H H18A 0.261341 0.352706 0.795295 0.126 Uiso calc 0.333(15) A 1
H H18B 0.244014 0.278560 0.811063 0.126 Uiso calc 0.333(15) A 1
H H18C 0.227094 0.359599 0.847226 0.126 Uiso calc 0.667(15) A 2
H H18D 0.267273 0.327310 0.784033 0.126 Uiso calc 0.667(15) A 2
C C19 0.3625(8) 0.3181(4) 0.8945(6) 0.091(3) Uani d 1 . .
H H19A 0.398549 0.281599 0.881310 0.110 Uiso calc 1 . .
H H19B 0.356831 0.309039 0.946131 0.110 Uiso calc 1 . .
C C20 0.4248(7) 0.3793(4) 0.9009(4) 0.0668(19) Uani d 1 . .
H H20A 0.443553 0.383491 0.853603 0.080 Uiso calc 1 . .
H H20B 0.383793 0.417232 0.903352 0.080 Uiso calc 1 . .
C C21 0.5880(6) 0.3257(4) 0.9748(6) 0.080(2) Uani d 1 . .
H H21A 0.558598 0.284238 0.983043 0.096 Uiso calc 1 . .
H H21B 0.600695 0.322988 0.924752 0.096 Uiso calc 1 . .
C C22 0.6830(8) 0.3368(6) 1.0391(7) 0.102(3) Uani d 1 . .
H H22A 0.668767 0.339739 1.088525 0.123 Uiso calc 1 . .
H H22B 0.710307 0.378925 1.030655 0.123 Uiso calc 1 . .
C C23 0.7605(11) 0.2871(8) 1.0484(10) 0.156(6) Uani d 1 . .
H H23A 0.775827 0.284082 0.999411 0.187 Uiso calc 1 . .
H H23B 0.734182 0.244800 1.057416 0.187 Uiso calc 1 . .
C C24 0.8592(12) 0.3022(9) 1.1178(9) 0.163(7) Uani d 1 . .
H H24A 0.891581 0.340187 1.105114 0.245 Uiso calc 1 . .
H H24B 0.904591 0.265168 1.126657 0.245 Uiso calc 1 . .
H H24C 0.843257 0.310613 1.165148 0.245 Uiso calc 1 . .
C C17X 0.189(2) 0.3390(16) 0.868(2) 0.106(5) Uani d 0.333(15) A 1
H H17A 0.124953 0.344533 0.825605 0.159 Uiso calc 0.333(15) A 1
H H17B 0.208992 0.379747 0.896216 0.159 Uiso calc 0.333(15) A 1
H H17C 0.183507 0.305427 0.903659 0.159 Uiso calc 0.333(15) A 1
C C17 0.2031(13) 0.2674(8) 0.8340(12) 0.106(5) Uani d 0.667(15) A 2
H H17D 0.234106 0.229559 0.819533 0.159 Uiso calc 0.667(15) A 2
H H17E 0.136177 0.273997 0.795289 0.159 Uiso calc 0.667(15) A 2
H H17F 0.197592 0.260561 0.885594 0.159 Uiso calc 0.667(15) A 2
N N4 0.7926(4) 0.5318(3) 0.7782(3) 0.0639(17) Uani d 1 . .
H H4A 0.733073 0.530722 0.737974 0.077 Uiso calc 1 . .
H H4B 0.779178 0.542145 0.822093 0.077 Uiso calc 1 . .
C C25 0.9612(7) 0.6165(5) 0.5961(6) 0.088(3) Uani d 1 . .
H H25A 0.897792 0.615423 0.552036 0.132 Uiso calc 1 . .
H H25B 0.997253 0.575933 0.598168 0.132 Uiso calc 1 . .
H H25C 1.002122 0.652488 0.589347 0.132 Uiso calc 1 . .
C C26 0.9400(8) 0.6254(5) 0.6717(7) 0.097(3) Uani d 1 . .
H H26A 1.004535 0.628966 0.715395 0.116 Uiso calc 1 . .
H H26B 0.903308 0.666367 0.668837 0.116 Uiso calc 1 . .
C C27 0.8807(5) 0.5722(4) 0.6890(4) 0.0587(17) Uani d 1 . .
H H27A 0.919594 0.531675 0.695964 0.070 Uiso calc 1 . .
H H27B 0.818304 0.566349 0.643671 0.070 Uiso calc 1 . .
C C28 0.8530(6) 0.5842(5) 0.7627(5) 0.076(2) Uani d 1 . .
H H28A 0.915332 0.588959 0.808361 0.091 Uiso calc 1 . .
H H28B 0.815198 0.625050 0.756318 0.091 Uiso calc 1 . .
C C29 0.8358(6) 0.4650(5) 0.7886(5) 0.084(3) Uani d 1 . .
H H29C 0.851243 0.451059 0.742069 0.100 Uiso calc 0.354(12) B 2
H H29D 0.789472 0.433582 0.798999 0.100 Uiso calc 0.354(12) B 2
H H29A 0.787341 0.437231 0.801932 0.100 Uiso calc 0.646(12) B 1
H H29B 0.834884 0.450959 0.736475 0.100 Uiso calc 0.646(12) B 1
C C30 0.9371(9) 0.4479(14) 0.8450(7) 0.116(9) Uani d 0.646(12) B 1
H H30A 0.951345 0.402023 0.838008 0.140 Uiso calc 0.646(12) B 1
H H30B 0.988524 0.474333 0.833678 0.140 Uiso calc 0.646(12) B 1
C C31 0.9435(14) 0.4588(10) 0.9272(9) 0.118(4) Uani d 0.646(12) B 1
H H31A 0.928863 0.504727 0.933306 0.142 Uiso calc 0.646(12) B 1
H H31B 1.013140 0.450351 0.961847 0.142 Uiso calc 0.646(12) B 1
C C32 0.8742(14) 0.4181(10) 0.9538(11) 0.118(4) Uani d 0.646(12) B 1
H H32A 0.811153 0.411778 0.910258 0.178 Uiso calc 0.646(12) B 1
H H32B 0.860589 0.439740 0.996901 0.178 Uiso calc 0.646(12) B 1
H H32C 0.905380 0.376152 0.971561 0.178 Uiso calc 0.646(12) B 1
C C30X 0.930(2) 0.4727(16) 0.8584(18) 0.116(9) Uani d 0.354(12) B 2
H H30C 0.914077 0.496308 0.900096 0.140 Uiso calc 0.354(12) B 2
H H30D 0.979275 0.498075 0.843703 0.140 Uiso calc 0.354(12) B 2
C C31X 0.973(2) 0.4078(16) 0.888(2) 0.118(4) Uani d 0.354(12) B 2
H H31C 1.040851 0.413603 0.926996 0.142 Uiso calc 0.354(12) B 2
H H31D 0.978545 0.382011 0.844473 0.142 Uiso calc 0.354(12) B 2
C C32X 0.910(2) 0.3715(18) 0.926(2) 0.118(4) Uani d 0.354(12) B 2
H H32D 0.846812 0.358446 0.886039 0.178 Uiso calc 0.354(12) B 2
H H32E 0.895563 0.399259 0.964503 0.178 Uiso calc 0.354(12) B 2
H H32F 0.946241 0.333117 0.952337 0.178 Uiso calc 0.354(12) B 2

loop_
_atom_site_aniso_label
_atom_site_aniso_U_11
_atom_site_aniso_U_22
_atom_site_aniso_U_33
_atom_site_aniso_U_12
_atom_site_aniso_U_13
_atom_site_aniso_U_23
Mo1 0.0428(2) 0.01922(17) 0.02010(17) 0.00043(13) 0.01172(15) -0.00267(12)
Mo2 0.0424(2) 0.02309(19) 0.02335(18) -0.00671(14) 0.01292(15) -0.00140(13)
Mo3 0.03428(19) 0.01990(17) 0.02015(17) 0.00191(13) 0.00831(14) -0.00127(12)
Mo4 0.0462(2) 0.02416(19) 0.01977(18) -0.00317(14) 0.01209(15) -0.00028(13)
Mo5 0.0532(2) 0.02420(19) 0.02242(19) -0.00053(15) 0.01481(17) -0.00126(13)
O1 0.056(2) 0.0296(17) 0.0240(16) -0.0013(15) 0.0126(15) -0.0059(13)
O2 0.0432(19) 0.0299(17) 0.0275(16) 0.0011(13) 0.0169(14) -0.0018(13)
O3 0.052(2) 0.0268(17) 0.0303(17) 0.0063(14) 0.0166(15) -0.0031(13)
O4 0.0383(16) 0.0193(14) 0.0198(14) -0.0021(12) 0.0137(12) 0.0006(11)
O5 0.0451(18) 0.0216(15) 0.0237(15) -0.0047(13) 0.0130(14) -0.0026(12)
O6 0.047(2) 0.0343(19) 0.0380(19) -0.0090(15) 0.0195(16) -0.0030(15)
O7 0.052(2) 0.0274(17) 0.0259(16) -0.0035(14) 0.0164(15) 0.0004(13)
O8 0.0424(18) 0.0222(15) 0.0220(15) -0.0007(13) 0.0130(13) 0.0001(12)
O9 0.0438(19) 0.0296(17) 0.0290(17) 0.0063(14) 0.0110(14) -0.0011(13)
O10 0.0340(17) 0.0302(17) 0.0277(16) 0.0014(13) 0.0111(13) -0.0039(13)
O11 0.0402(17) 0.0216(15) 0.0224(15) -0.0015(12) 0.0097(13) -0.0010(12)
O12 0.065(2) 0.037(2) 0.0317(18) -0.0111(17) 0.0241(17) -0.0015(15)
O13 0.061(2) 0.0318(18) 0.0295(18) -0.0034(16) 0.0103(16) 0.0049(14)
O14 0.086(3) 0.0331(19) 0.0272(18) -0.0084(19) 0.0214(19) -0.0041(15)
O15 0.062(2) 0.0308(18) 0.0322(18) 0.0013(16) 0.0202(17) -0.0009(14)
O16 0.057(2) 0.044(2) 0.045(2) 0.0032(18) 0.0185(19) -0.0007(18)
O17 0.076(3) 0.0330(19) 0.0311(19) -0.0027(18) 0.0162(18) 0.0021(15)
N1 0.042(3) 0.078(4) 0.041(3) 0.005(2) 0.017(2) -0.016(3)
C1 0.089(7) 0.137(9) 0.067(6) 0.042(6) 0.005(5) -0.010(6)
C2 0.082(6) 0.102(7) 0.070(5) 0.033(5) 0.018(4) -0.002(5)
C3 0.054(4) 0.088(6) 0.060(4) 0.018(4) 0.017(3) -0.008(4)
C4 0.046(3) 0.082(5) 0.048(3) 0.009(3) 0.018(3) -0.009(3)
C5 0.052(4) 0.080(5) 0.054(4) 0.003(3) 0.021(3) -0.007(3)
C6 0.091(6) 0.087(6) 0.068(5) 0.018(5) 0.043(5) -0.006(4)
C7 0.088(6) 0.138(9) 0.069(6) 0.022(6) 0.034(5) 0.010(6)
C8 0.148(11) 0.186(13) 0.058(6) 0.072(10) 0.031(6) -0.005(7)
N2 0.075(3) 0.024(2) 0.035(2) 0.003(2) 0.022(2) -0.0035(17)
C9 0.067(6) 0.115(10) 0.221(17) -0.008(6) 0.044(8) 0.018(10)
C10 0.080(5) 0.057(5) 0.125(8) -0.010(4) 0.051(6) 0.006(5)
C11 0.071(4) 0.034(3) 0.075(5) -0.003(3) 0.037(4) 0.000(3)
C12 0.082(4) 0.028(3) 0.051(3) -0.007(3) 0.039(3) -0.008(2)
C13 0.082(4) 0.033(3) 0.039(3) 0.007(3) 0.018(3) -0.007(2)
C14 0.089(5) 0.044(4) 0.064(5) -0.003(3) 0.005(4) -0.002(3)
C15 0.070(5) 0.064(5) 0.095(7) 0.000(4) -0.005(4) -0.012(4)
C16 0.086(8) 0.120(10) 0.179(15) -0.008(7) 0.010(8) 0.010(10)
N3 0.076(3) 0.040(3) 0.042(3) -0.004(2) 0.035(3) -0.001(2)
C18 0.103(8) 0.138(10) 0.080(7) 0.005(7) 0.038(6) 0.004(6)
C19 0.108(7) 0.066(5) 0.074(6) -0.014(5) -0.002(5) 0.000(4)
C20 0.103(6) 0.054(4) 0.042(4) 0.008(4) 0.023(4) 0.000(3)
C21 0.071(5) 0.064(5) 0.109(7) 0.000(4) 0.035(5) -0.018(5)
C22 0.090(7) 0.112(8) 0.100(8) 0.013(6) 0.026(6) 0.019(6)
C23 0.120(10) 0.151(13) 0.176(15) 0.045(9) 0.025(10) -0.044(11)
C24 0.143(13) 0.201(18) 0.128(12) 0.051(12) 0.023(10) -0.022(12)
C17X 0.094(10) 0.100(10) 0.135(14) -0.002(8) 0.053(9) 0.015(9)
C17 0.094(10) 0.100(10) 0.135(14) -0.002(8) 0.053(9) 0.015(9)
N4 0.040(3) 0.114(5) 0.038(3) -0.007(3) 0.013(2) -0.019(3)
C25 0.063(5) 0.129(8) 0.076(6) -0.003(5) 0.029(4) 0.022(5)
C26 0.090(6) 0.107(8) 0.106(8) -0.035(6) 0.051(6) -0.028(6)
C27 0.039(3) 0.085(5) 0.047(3) 0.001(3) 0.009(3) -0.007(3)
C28 0.055(4) 0.116(7) 0.057(4) -0.021(4) 0.019(3) -0.034(4)
C29 0.058(4) 0.131(8) 0.065(5) 0.012(5) 0.025(4) 0.019(5)
C30 0.058(6) 0.20(2) 0.088(10) 0.030(9) 0.021(6) 0.058(12)
C31 0.110(9) 0.138(12) 0.098(9) 0.018(7) 0.023(6) 0.028(8)
C32 0.110(9) 0.138(12) 0.098(9) 0.018(7) 0.023(6) 0.028(8)
C30X 0.058(6) 0.20(2) 0.088(10) 0.030(9) 0.021(6) 0.058(12)
C31X 0.110(9) 0.138(12) 0.098(9) 0.018(7) 0.023(6) 0.028(8)
C32X 0.110(9) 0.138(12) 0.098(9) 0.018(7) 0.023(6) 0.028(8)

loop_
_atom_type_symbol
_atom_type_description
_atom_type_scat_dispersion_real
_atom_type_scat_dispersion_imag
_atom_type_scat_source
C C 0.0181 0.0091 'International Tables Vol C Tables 4.2.6.8 and 6.1.1.4'
H H 0.0000 0.0000 'International Tables Vol C Tables 4.2.6.8 and 6.1.1.4'
Mo Mo -0.0483 2.7339 'International Tables Vol C Tables 4.2.6.8 and 6.1.1.4'
N N 0.0311 0.0180 'International Tables Vol C Tables 4.2.6.8 and 6.1.1.4'
O O 0.0492 0.0322 'International Tables Vol C Tables 4.2.6.8 and 6.1.1.4'

loop_
_geom_angle_atom_site_label_1
_geom_angle_atom_site_label_2
_geom_angle_atom_site_label_3
_geom_angle_site_symmetry_1
_geom_angle_site_symmetry_3
_geom_angle
_geom_angle_publ_flag
O1 Mo1 O2 . . 101.45(16) ?
O1 Mo1 O4 . . 158.94(15) ?
O1 Mo1 O5 . . 94.45(16) ?
O1 Mo1 O11 . 3_666 89.75(14) ?
O2 Mo1 O4 . . 85.83(12) ?
O2 Mo1 O5 . . 150.37(13) ?
O2 Mo1 O11 . 3_666 74.19(13) ?
O3 Mo1 O1 . . 105.88(17) ?
O3 Mo1 O2 . . 100.13(16) ?
O3 Mo1 O4 . . 92.02(14) ?
O3 Mo1 O5 . . 99.31(15) ?
O3 Mo1 O11 . 3_666 164.24(14) ?
O4 Mo1 O11 . 3_666 73.09(11) ?
O5 Mo1 O4 . . 71.33(12) ?
O5 Mo1 O11 . 3_666 81.10(12) ?
O4 Mo2 O10 . 3_666 71.49(11) ?
O5 Mo2 O4 . . 74.75(12) ?
O5 Mo2 O8 . . 144.85(13) ?
O5 Mo2 O10 . 3_666 81.80(12) ?
O6 Mo2 O4 . . 152.33(15) ?
O6 Mo2 O5 . . 106.39(17) ?
O6 Mo2 O7 . . 104.51(17) ?
O6 Mo2 O8 . . 100.31(15) ?
O6 Mo2 O10 . 3_666 81.24(15) ?
O7 Mo2 O4 . . 102.40(14) ?
O7 Mo2 O5 . . 100.16(15) ?
O7 Mo2 O8 . . 94.73(15) ?
O7 Mo2 O10 . 3_666 172.96(14) ?
O8 Mo2 O4 . . 71.01(12) ?
O8 Mo2 O10 . 3_666 80.09(12) ?
O4 Mo3 O4 . 3_666 75.88(12) ?
O4 Mo3 O8 . . 74.10(12) ?
O8 Mo3 O4 . 3_666 81.68(11) ?
O9 Mo3 O4 . 3_666 179.57(15) ?
O9 Mo3 O4 . . 104.54(15) ?
O9 Mo3 O8 . . 98.32(15) ?
O9 Mo3 O10 . . 103.39(16) ?
O9 Mo3 O11 . . 103.82(15) ?
O10 Mo3 O4 . . 97.80(14) ?
O10 Mo3 O4 . 3_666 76.62(12) ?
O10 Mo3 O8 . . 158.14(14) ?
O10 Mo3 O11 . . 99.60(14) ?
O11 Mo3 O4 . 3_666 75.77(12) ?
O11 Mo3 O4 . . 142.06(14) ?
O11 Mo3 O8 . . 77.31(13) ?
O2 Mo4 O11 3_666 . 71.28(12) ?
O8 Mo4 O2 . 3_666 85.53(13) ?
O8 Mo4 O11 . . 71.79(12) ?
O12 Mo4 O2 . 3_666 99.29(17) ?
O12 Mo4 O8 . . 94.19(15) ?
O12 Mo4 O11 . . 163.32(15) ?
O12 Mo4 O13 . . 105.07(19) ?
O12 Mo4 O14 . . 98.93(17) ?
O13 Mo4 O2 . 3_666 155.20(16) ?
O13 Mo4 O8 . . 97.15(15) ?
O13 Mo4 O11 . . 86.08(15) ?
O13 Mo4 O14 . . 90.34(18) ?
O14 Mo4 O2 . 3_666 81.24(15) ?
O14 Mo4 O8 . . 162.67(14) ?
O14 Mo4 O11 . . 93.27(14) ?
O15 Mo5 O14 . . 112.07(19) ?
O16 Mo5 O14 . . 111.0(2) ?
O16 Mo5 O15 . . 110.43(19) ?
O16 Mo5 O17 . . 108.5(2) ?
O17 Mo5 O14 . . 107.55(18) ?
O17 Mo5 O15 . . 107.13(18) ?
Mo1 O2 Mo4 . 3_666 116.86(17) ?
Mo1 O4 Mo3 . 3_666 96.86(11) ?
Mo2 O4 Mo1 . . 93.97(11) ?
Mo2 O4 Mo3 . 3_666 96.67(11) ?
Mo3 O4 Mo1 . . 149.92(16) ?
Mo3 O4 Mo2 . . 104.56(12) ?
Mo3 O4 Mo3 . 3_666 104.12(12) ?
Mo2 O5 Mo1 . . 115.25(16) ?
Mo2 O8 Mo3 . . 105.76(13) ?
Mo4 O8 Mo2 . . 148.17(17) ?
Mo4 O8 Mo3 . . 105.24(14) ?
Mo3 O10 Mo2 . 3_666 114.80(15) ?
Mo3 O11 Mo1 . 3_666 114.04(14) ?
Mo3 O11 Mo4 . . 102.46(13) ?
Mo4 O11 Mo1 . 3_666 95.11(12) ?
Mo5 O14 Mo4 . . 165.0(3) ?
H1A N1 H1B . . 107.4 ?
C4 N1 H1A . . 108.2 ?
C4 N1 H1B . . 108.2 ?
C4 N1 C5 . . 116.2(5) ?
C5 N1 H1A . . 108.2 ?
C5 N1 H1B . . 108.2 ?
H1C C1 H1D . . 109.5 ?
H1C C1 H1E . . 109.5 ?
H1D C1 H1E . . 109.5 ?
C2 C1 H1C . . 109.5 ?
C2 C1 H1D . . 109.5 ?
C2 C1 H1E . . 109.5 ?
C1 C2 H2A . . 109.1 ?
C1 C2 H2B . . 109.1 ?
H2A C2 H2B . . 107.8 ?
C3 C2 C1 . . 112.5(9) ?
C3 C2 H2A . . 109.1 ?
C3 C2 H2B . . 109.1 ?
C2 C3 H3C . . 109.4 ?
C2 C3 H3D . . 109.4 ?
C2 C3 C4 . . 111.0(7) ?
H3C C3 H3D . . 108.0 ?
C4 C3 H3C . . 109.4 ?
C4 C3 H3D . . 109.4 ?
N1 C4 C3 . . 112.6(6) ?
N1 C4 H4C . . 109.1 ?
N1 C4 H4D . . 109.1 ?
C3 C4 H4C . . 109.1 ?
C3 C4 H4D . . 109.1 ?
H4C C4 H4D . . 107.8 ?
N1 C5 H5A . . 109.6 ?
N1 C5 H5B . . 109.6 ?
N1 C5 C6 . . 110.1(6) ?
H5A C5 H5B . . 108.1 ?
C6 C5 H5A . . 109.6 ?
C6 C5 H5B . . 109.6 ?
C5 C6 H6A . . 109.2 ?
C5 C6 H6B . . 109.2 ?
H6A C6 H6B . . 107.9 ?
C7 C6 C5 . . 112.1(8) ?
C7 C6 H6A . . 109.2 ?
C7 C6 H6B . . 109.2 ?
C6 C7 H7A . . 109.7 ?
C6 C7 H7B . . 109.7 ?
C6 C7 C8 . . 110.0(11) ?
H7A C7 H7B . . 108.2 ?
C8 C7 H7A . . 109.7 ?
C8 C7 H7B . . 109.7 ?
C7 C8 H8A . . 109.5 ?
C7 C8 H8B . . 109.5 ?
C7 C8 H8C . . 109.5 ?
H8A C8 H8B . . 109.5 ?
H8A C8 H8C . . 109.5 ?
H8B C8 H8C . . 109.5 ?
H2C N2 H2D . . 107.6 ?
C12 N2 H2C . . 108.6 ?
C12 N2 H2D . . 108.6 ?
C13 N2 H2C . . 108.6 ?
C13 N2 H2D . . 108.6 ?
C13 N2 C12 . . 114.6(5) ?
H9A C9 H9B . . 109.5 ?
H9A C9 H9C . . 109.5 ?
H9B C9 H9C . . 109.5 ?
C10 C9 H9A . . 109.5 ?
C10 C9 H9B . . 109.5 ?
C10 C9 H9C . . 109.5 ?
C9 C10 H10A . . 109.0 ?
C9 C10 H10B . . 109.0 ?
C9 C10 C11 . . 112.7(8) ?
H10A C10 H10B . . 107.8 ?
C11 C10 H10A . . 109.0 ?
C11 C10 H10B . . 109.0 ?
C10 C11 H11A . . 108.8 ?
C10 C11 H11B . . 108.8 ?
H11A C11 H11B . . 107.7 ?
C12 C11 C10 . . 113.8(6) ?
C12 C11 H11A . . 108.8 ?
C12 C11 H11B . . 108.8 ?
N2 C12 H12A . . 109.1 ?
N2 C12 H12B . . 109.1 ?
C11 C12 N2 . . 112.4(5) ?
C11 C12 H12A . . 109.1 ?
C11 C12 H12B . . 109.1 ?
H12A C12 H12B . . 107.9 ?
N2 C13 H13A . . 109.0 ?
N2 C13 H13B . . 109.0 ?
N2 C13 C14 . . 112.9(6) ?
H13A C13 H13B . . 107.8 ?
C14 C13 H13A . . 109.0 ?
C14 C13 H13B . . 109.0 ?
C13 C14 H14A . . 109.3 ?
C13 C14 H14B . . 109.3 ?
C13 C14 C15 . . 111.6(7) ?
H14A C14 H14B . . 108.0 ?
C15 C14 H14A . . 109.3 ?
C15 C14 H14B . . 109.3 ?
C14 C15 H15A . . 108.9 ?
C14 C15 H15B . . 108.9 ?
H15A C15 H15B . . 107.7 ?
C16 C15 C14 . . 113.3(10) ?
C16 C15 H15A . . 108.9 ?
C16 C15 H15B . . 108.9 ?
C15 C16 H16A . . 109.5 ?
C15 C16 H16B . . 109.5 ?
C15 C16 H16C . . 109.5 ?
H16A C16 H16B . . 109.5 ?
H16A C16 H16C . . 109.5 ?
H16B C16 H16C . . 109.5 ?
H3A N3 H3B . . 107.4 ?
C20 N3 H3A . . 108.3 ?
C20 N3 H3B . . 108.3 ?
C20 N3 C21 . . 116.0(6) ?
C21 N3 H3A . . 108.3 ?
C21 N3 H3B . . 108.3 ?
H18A C18 H18B . . 107.8 ?
H18C C18 H18D . . 107.6 ?
C19 C18 H18A . . 109.0 ?
C19 C18 H18B . . 109.0 ?
C19 C18 H18C . . 108.6 ?
C19 C18 H18D . . 108.6 ?
C17X C18 H18A . . 109.0 ?
C17X C18 H18B . . 109.0 ?
C17X C18 C19 . . 113.1(19) ?
C17 C18 H18C . . 108.6 ?
C17 C18 H18D . . 108.6 ?
C17 C18 C19 . . 114.5(12) ?
C18 C19 H19A . . 108.6 ?
C18 C19 H19B . . 108.6 ?
C18 C19 C20 . . 114.7(9) ?
H19A C19 H19B . . 107.6 ?
C20 C19 H19A . . 108.6 ?
C20 C19 H19B . . 108.6 ?
N3 C20 C19 . . 112.1(6) ?
N3 C20 H20A . . 109.2 ?
N3 C20 H20B . . 109.2 ?
C19 C20 H20A . . 109.2 ?
C19 C20 H20B . . 109.2 ?
H20A C20 H20B . . 107.9 ?
N3 C21 H21A . . 109.5 ?
N3 C21 H21B . . 109.5 ?
H21A C21 H21B . . 108.1 ?
C22 C21 N3 . . 110.5(8) ?
C22 C21 H21A . . 109.5 ?
C22 C21 H21B . . 109.5 ?
C21 C22 H22A . . 108.5 ?
C21 C22 H22B . . 108.5 ?
C21 C22 C23 . . 115.3(11) ?
H22A C22 H22B . . 107.5 ?
C23 C22 H22A . . 108.5 ?
C23 C22 H22B . . 108.5 ?
C22 C23 H23A . . 109.1 ?
C22 C23 H23B . . 109.1 ?
C22 C23 C24 . . 112.3(12) ?
H23A C23 H23B . . 107.9 ?
C24 C23 H23A . . 109.1 ?
C24 C23 H23B . . 109.1 ?
C23 C24 H24A . . 109.5 ?
C23 C24 H24B . . 109.5 ?
C23 C24 H24C . . 109.5 ?
H24A C24 H24B . . 109.5 ?
H24A C24 H24C . . 109.5 ?
H24B C24 H24C . . 109.5 ?
C18 C17X H17A . . 109.5 ?
C18 C17X H17B . . 109.5 ?
C18 C17X H17C . . 109.5 ?
H17A C17X H17B . . 109.5 ?
H17A C17X H17C . . 109.5 ?
H17B C17X H17C . . 109.5 ?
C18 C17 H17D . . 109.5 ?
C18 C17 H17E . . 109.5 ?
C18 C17 H17F . . 109.5 ?
H17D C17 H17E . . 109.5 ?
H17D C17 H17F . . 109.5 ?
H17E C17 H17F . . 109.5 ?
H4A N4 H4B . . 107.2 ?
C28 N4 H4A . . 107.9 ?
C28 N4 H4B . . 107.9 ?
C28 N4 C29 . . 117.8(6) ?
C29 N4 H4A . . 107.9 ?
C29 N4 H4B . . 107.9 ?
H25A C25 H25B . . 109.5 ?
H25A C25 H25C . . 109.5 ?
H25B C25 H25C . . 109.5 ?
C26 C25 H25A . . 109.5 ?
C26 C25 H25B . . 109.5 ?
C26 C25 H25C . . 109.5 ?
C25 C26 H26A . . 108.8 ?
C25 C26 H26B . . 108.8 ?
H26A C26 H26B . . 107.7 ?
C27 C26 C25 . . 114.0(8) ?
C27 C26 H26A . . 108.8 ?
C27 C26 H26B . . 108.8 ?
C26 C27 H27A . . 108.9 ?
C26 C27 H27B . . 108.9 ?
C26 C27 C28 . . 113.4(7) ?
H27A C27 H27B . . 107.7 ?
C28 C27 H27A . . 108.9 ?
C28 C27 H27B . . 108.9 ?
N4 C28 C27 . . 112.8(6) ?
N4 C28 H28A . . 109.0 ?
N4 C28 H28B . . 109.0 ?
C27 C28 H28A . . 109.0 ?
C27 C28 H28B . . 109.0 ?
H28A C28 H28B . . 107.8 ?
N4 C29 H29C . . 111.3 ?
N4 C29 H29D . . 111.3 ?
N4 C29 H29A . . 106.3 ?
N4 C29 H29B . . 106.3 ?
N4 C29 C30X . . 102.4(16) ?
H29C C29 H29D . . 109.2 ?
H29A C29 H29B . . 106.4 ?
C30 C29 N4 . . 124.2(13) ?
C30 C29 H29A . . 106.3 ?
C30 C29 H29B . . 106.3 ?
C30X C29 H29C . . 111.3 ?
C30X C29 H29D . . 111.3 ?
C29 C30 H30A . . 109.3 ?
C29 C30 H30B . . 109.3 ?
H30A C30 H30B . . 108.0 ?
C31 C30 C29 . . 111.5(13) ?
C31 C30 H30A . . 109.3 ?
C31 C30 H30B . . 109.3 ?
C30 C31 H31A . . 108.5 ?
C30 C31 H31B . . 108.5 ?
C30 C31 C32 . . 114.9(13) ?
H31A C31 H31B . . 107.5 ?
C32 C31 H31A . . 108.5 ?
C32 C31 H31B . . 108.5 ?
C31 C32 H32A . . 109.5 ?
C31 C32 H32B . . 109.5 ?
C31 C32 H32C . . 109.5 ?
H32A C32 H32B . . 109.5 ?
H32A C32 H32C . . 109.5 ?
H32B C32 H32C . . 109.5 ?
C29 C30X H30C . . 109.6 ?
C29 C30X H30D . . 109.6 ?
C29 C30X C31X . . 110(2) ?
H30C C30X H30D . . 108.1 ?
C31X C30X H30C . . 109.6 ?
C31X C30X H30D . . 109.6 ?
C30X C31X H31C . . 109.1 ?
C30X C31X H31D . . 109.1 ?
C30X C31X C32X . . 112.5(14) ?
H31C C31X H31D . . 107.8 ?
C32X C31X H31C . . 109.1 ?
C32X C31X H31D . . 109.1 ?
C31X C32X H32D . . 109.5 ?
C31X C32X H32E . . 109.5 ?
C31X C32X H32F . . 109.5 ?
H32D C32X H32E . . 109.5 ?
H32D C32X H32F . . 109.5 ?
H32E C32X H32F . . 109.5 ?

loop_
_geom_bond_atom_site_label_1
_geom_bond_atom_site_label_2
_geom_bond_site_symmetry_2
_geom_bond_distance
_geom_bond_publ_flag
Mo1 O1 . 1.723(3) ?
Mo1 O2 . 1.891(3) ?
Mo1 O3 . 1.703(3) ?
Mo1 O4 . 2.255(3) ?
Mo1 O5 . 2.001(3) ?
Mo1 O11 3_666 2.291(3) ?
Mo2 O4 . 2.211(3) ?
Mo2 O5 . 1.865(3) ?
Mo2 O6 . 1.717(4) ?
Mo2 O7 . 1.732(3) ?
Mo2 O8 . 2.001(3) ?
Mo2 O10 3_666 2.354(3) ?
Mo3 O4 . 1.941(3) ?
Mo3 O4 3_666 2.451(3) ?
Mo3 O8 . 2.122(3) ?
Mo3 O9 . 1.690(3) ?
Mo3 O10 . 1.767(3) ?
Mo3 O11 . 1.901(3) ?
Mo4 O2 3_666 2.070(3) ?
Mo4 O8 . 1.994(3) ?
Mo4 O11 . 2.284(3) ?
Mo4 O12 . 1.706(4) ?
Mo4 O13 . 1.734(4) ?
Mo4 O14 . 1.987(4) ?
Mo5 O14 . 1.804(4) ?
Mo5 O15 . 1.767(4) ?
Mo5 O16 . 1.738(4) ?
Mo5 O17 . 1.741(4) ?
N1 H1A . 0.9100 ?
N1 H1B . 0.9100 ?
N1 C4 . 1.479(9) ?
N1 C5 . 1.480(9) ?
C1 H1C . 0.9800 ?
C1 H1D . 0.9800 ?
C1 H1E . 0.9800 ?
C1 C2 . 1.520(12) ?
C2 H2A . 0.9900 ?
C2 H2B . 0.9900 ?
C2 C3 . 1.480(13) ?
C3 H3C . 0.9900 ?
C3 H3D . 0.9900 ?
C3 C4 . 1.523(10) ?
C4 H4C . 0.9900 ?
C4 H4D . 0.9900 ?
C5 H5A . 0.9900 ?
C5 H5B . 0.9900 ?
C5 C6 . 1.540(10) ?
C6 H6A . 0.9900 ?
C6 H6B . 0.9900 ?
C6 C7 . 1.485(13) ?
C7 H7A . 0.9900 ?
C7 H7B . 0.9900 ?
C7 C8 . 1.547(14) ?
C8 H8A . 0.9800 ?
C8 H8B . 0.9800 ?
C8 H8C . 0.9800 ?
N2 H2C . 0.9100 ?
N2 H2D . 0.9100 ?
N2 C12 . 1.496(8) ?
N2 C13 . 1.461(8) ?
C9 H9A . 0.9800 ?
C9 H9B . 0.9800 ?
C9 H9C . 0.9800 ?
C9 C10 . 1.460(16) ?
C10 H10A . 0.9900 ?
C10 H10B . 0.9900 ?
C10 C11 . 1.541(10) ?
C11 H11A . 0.9900 ?
C11 H11B . 0.9900 ?
C11 C12 . 1.476(10) ?
C12 H12A . 0.9900 ?
C12 H12B . 0.9900 ?
C13 H13A . 0.9900 ?
C13 H13B . 0.9900 ?
C13 C14 . 1.477(11) ?
C14 H14A . 0.9900 ?
C14 H14B . 0.9900 ?
C14 C15 . 1.526(11) ?
C15 H15A . 0.9900 ?
C15 H15B . 0.9900 ?
C15 C16 . 1.489(16) ?
C16 H16A . 0.9800 ?
C16 H16B . 0.9800 ?
C16 H16C . 0.9800 ?
N3 H3A . 0.9100 ?
N3 H3B . 0.9100 ?
N3 C20 . 1.475(10) ?
N3 C21 . 1.481(9) ?
C18 H18A . 0.9900 ?
C18 H18B . 0.9900 ?
C18 H18C . 0.9900 ?
C18 H18D . 0.9900 ?
C18 C19 . 1.463(14) ?
C18 C17X . 1.386(18) ?
C18 C17 . 1.386(16) ?
C19 H19A . 0.9900 ?
C19 H19B . 0.9900 ?
C19 C20 . 1.529(12) ?
C20 H20A . 0.9900 ?
C20 H20B . 0.9900 ?
C21 H21A . 0.9900 ?
C21 H21B . 0.9900 ?
C21 C22 . 1.471(14) ?
C22 H22A . 0.9900 ?
C22 H22B . 0.9900 ?
C22 C23 . 1.476(16) ?
C23 H23A . 0.9900 ?
C23 H23B . 0.9900 ?
C23 C24 . 1.56(2) ?
C24 H24A . 0.9800 ?
C24 H24B . 0.9800 ?
C24 H24C . 0.9800 ?
C17X H17A . 0.9800 ?
C17X H17B . 0.9800 ?
C17X H17C . 0.9800 ?
C17 H17D . 0.9800 ?
C17 H17E . 0.9800 ?
C17 H17F . 0.9800 ?
N4 H4A . 0.9100 ?
N4 H4B . 0.9100 ?
N4 C28 . 1.471(11) ?
N4 C29 . 1.500(12) ?
C25 H25A . 0.9800 ?
C25 H25B . 0.9800 ?
C25 H25C . 0.9800 ?
C25 C26 . 1.518(13) ?
C26 H26A . 0.9900 ?
C26 H26B . 0.9900 ?
C26 C27 . 1.488(12) ?
C27 H27A . 0.9900 ?
C27 H27B . 0.9900 ?
C27 C28 . 1.543(10) ?
C28 H28A . 0.9900 ?
C28 H28B . 0.9900 ?
C29 H29C . 0.9900 ?
C29 H29D . 0.9900 ?
C29 H29A . 0.9900 ?
C29 H29B . 0.9900 ?
C29 C30 . 1.497(11) ?
C29 C30X . 1.502(12) ?
C30 H30A . 0.9900 ?
C30 H30B . 0.9900 ?
C30 C31 . 1.486(12) ?
C31 H31A . 0.9900 ?
C31 H31B . 0.9900 ?
C31 C32 . 1.500(12) ?
C32 H32A . 0.9800 ?
C32 H32B . 0.9800 ?
C32 H32C . 0.9800 ?
C30X H30C . 0.9900 ?
C30X H30D . 0.9900 ?
C30X C31X . 1.502(13) ?
C31X H31C . 0.9900 ?
C31X H31D . 0.9900 ?
C31X C32X . 1.502(12) ?
C32X H32D . 0.9800 ?
C32X H32E . 0.9800 ?
C32X H32F . 0.9800 ?

loop_
_geom_hbond_atom_site_label_D
_geom_hbond_atom_site_label_H
_geom_hbond_atom_site_label_A
_geom_hbond_site_symmetry_A
_geom_hbond_distance_DH
_geom_hbond_distance_HA
_geom_hbond_distance_DA
_geom_hbond_angle_DHA
_geom_hbond_publ_flag
N1 H1A O2 3_766 0.91 1.72 2.627(6) 171.6 yes
N1 H1B O10 3_766 0.91 1.97 2.755(6) 143.0 yes
N2 H2C O15 . 0.91 1.91 2.778(6) 159.6 yes
N2 H2D O7 2_656 0.91 1.90 2.812(5) 176.2 yes
N3 H3A O15 3_667 0.91 1.87 2.770(6) 172.4 yes
N3 H3B O17 . 0.91 1.88 2.786(6) 176.4 yes
N4 H4A O11 . 0.91 1.80 2.695(6) 166.0 yes
N4 H4B O16 . 0.91 1.86 2.762(7) 171.8 yes

loop_
_geom_torsion_atom_site_label_1
_geom_torsion_atom_site_label_2
_geom_torsion_atom_site_label_3
_geom_torsion_atom_site_label_4
_geom_torsion_site_symmetry_1
_geom_torsion_site_symmetry_2
_geom_torsion_site_symmetry_3
_geom_torsion_site_symmetry_4
_geom_torsion
_geom_torsion_publ_flag
O1 Mo1 O2 Mo4 . . . 3_666 72.5(2) ?
O3 Mo1 O2 Mo4 . . . 3_666 -178.82(17) ?
O4 Mo1 O2 Mo4 . . . 3_666 -87.51(17) ?
O4 Mo2 O5 Mo1 . . . . 18.83(15) ?
O4 Mo3 O10 Mo2 . . . 3_666 78.67(16) ?
O4 Mo3 O10 Mo2 3_666 . . 3_666 5.27(13) ?
O5 Mo1 O2 Mo4 . . . 3_666 -48.5(4) ?
O6 Mo2 O5 Mo1 . . . . 170.08(17) ?
O7 Mo2 O5 Mo1 . . . . -81.38(19) ?
O8 Mo2 O5 Mo1 . . . . 32.2(3) ?
O8 Mo3 O10 Mo2 . . . 3_666 12.3(4) ?
O9 Mo3 O10 Mo2 . . . 3_666 -174.29(16) ?
O10 Mo2 O5 Mo1 3_666 . . . 91.78(17) ?
O11 Mo1 O2 Mo4 3_666 . . 3_666 -13.91(15) ?
O11 Mo3 O10 Mo2 . . . 3_666 -67.48(17) ?
O15 Mo5 O14 Mo4 . . . . 130.5(8) ?
O16 Mo5 O14 Mo4 . . . . 6.5(9) ?
O17 Mo5 O14 Mo4 . . . . -112.0(9) ?
N1 C5 C6 C7 . . . . -170.0(7) ?
C1 C2 C3 C4 . . . . 178.8(7) ?
C2 C3 C4 N1 . . . . -172.8(6) ?
C4 N1 C5 C6 . . . . -77.2(8) ?
C5 N1 C4 C3 . . . . -78.5(7) ?
C5 C6 C7 C8 . . . . 176.2(8) ?
N2 C13 C14 C15 . . . . -177.5(6) ?
C9 C10 C11 C12 . . . . -172.9(9) ?
C10 C11 C12 N2 . . . . -177.6(6) ?
C12 N2 C13 C14 . . . . -177.5(5) ?
C13 N2 C12 C11 . . . . -171.1(5) ?
C13 C14 C15 C16 . . . . -177.6(8) ?
N3 C21 C22 C23 . . . . -179.5(12) ?
C18 C19 C20 N3 . . . . 168.1(8) ?
C20 N3 C21 C22 . . . . 170.1(8) ?
C21 N3 C20 C19 . . . . 60.7(9) ?
C21 C22 C23 C24 . . . . 180.0(14) ?
C17X C18 C19 C20 . . . . -95.2(19) ?
C17 C18 C19 C20 . . . . -176.1(12) ?
N4 C29 C30 C31 . . . . 64(2) ?
N4 C29 C30X C31X . . . . 168(2) ?
C25 C26 C27 C28 . . . . -175.7(8) ?
C26 C27 C28 N4 . . . . 178.8(8) ?
C28 N4 C29 C30 . . . . 52.8(12) ?
C28 N4 C29 C30X . . . . 60.7(19) ?
C29 N4 C28 C27 . . . . 57.9(9) ?
C29 C30 C31 C32 . . . . 63(3) ?
C29 C30X C31X C32X . . . . -70(4) ?
